data_7214144
loop_
_publ_author_name
'Wang, Jin-Hua'
'Tang, Gui-Mei'
'Wang, Yong-Tao'
'Qin, Ting-Xiao'
'Ng, Seik Weng'

_publ_section_title
;
 Metal-directed assembly of coordination polymers with the versatile
 ligand 2-(1H-benzotriazol-1-yl) acetic acid: from discrete structures to
 two-dimensional networks
;
_journal_issue 13
_journal_name_full CrystEngComm
_journal_page_first 2660
_journal_paper_doi 10.1039/c3ce42099j
_journal_volume 16
_journal_year 2014
_chemical_formula_sum 'C24 H21 Cu2 N9 O8'
_chemical_formula_weight 690.58
_chemical_name_systematic
; 
 ? 
;
_space_group_IT_number 2
_symmetry_cell_setting triclinic
_symmetry_space_group_name_Hall '-P 1'
_symmetry_space_group_name_H-M 'P -1'
_atom_sites_solution_hydrogens geom
_atom_sites_solution_primary direct
_atom_sites_solution_secondary difmap
_audit_creation_method SHELXL-97
_cell_angle_alpha 98.015(1)
_cell_angle_beta 91.021(1)
_cell_angle_gamma 114.802(1)
_cell_formula_units_Z 2
_cell_length_a 9.4850(9)
_cell_length_b 10.5635(10)
_cell_length_c 15.7452(16)
_cell_measurement_reflns_used 4569
_cell_measurement_temperature 293(2)
_cell_measurement_theta_max 27.0688
_cell_measurement_theta_min 2.3319
_cell_volume 1413.0(2)
_computing_structure_refinement 'SHELXL-97 (Sheldrick, 1997)'
_computing_structure_solution 'SHELXS-97 (Sheldrick, 1990)'
_diffrn_ambient_temperature 293(2)
_diffrn_measured_fraction_theta_full 0.979
_diffrn_measured_fraction_theta_max 0.979
_diffrn_measurement_device_type 'Bruker SMART APEX'
_diffrn_measurement_method '\w scans'
_diffrn_radiation_monochromator graphite
_diffrn_radiation_source 'fine-focus sealed tube'
_diffrn_radiation_type MoK\a
_diffrn_radiation_wavelength 0.71073
_diffrn_reflns_av_R_equivalents 0.0237
_diffrn_reflns_av_sigmaI/netI 0.0393
_diffrn_reflns_limit_h_max 12
_diffrn_reflns_limit_h_min -11
_diffrn_reflns_limit_k_max 13
_diffrn_reflns_limit_k_min -13
_diffrn_reflns_limit_l_max 20
_diffrn_reflns_limit_l_min -20
_diffrn_reflns_number 12423
_diffrn_reflns_theta_full 27.50
_diffrn_reflns_theta_max 27.50
_diffrn_reflns_theta_min 2.15
_diffrn_standards_decay_% 0
_diffrn_standards_interval_count 0
_diffrn_standards_interval_time 0
_diffrn_standards_number 0
_exptl_absorpt_coefficient_mu 1.569
_exptl_absorpt_correction_T_max 0.8589
_exptl_absorpt_correction_T_min 0.7443
_exptl_absorpt_correction_type multi-scan
_exptl_absorpt_process_details SADABS
_exptl_crystal_colour blue
_exptl_crystal_density_diffrn 1.623
_exptl_crystal_density_method 'not measured'
_exptl_crystal_description prism
_exptl_crystal_F_000 700
_exptl_crystal_size_max 0.20
_exptl_crystal_size_mid 0.20
_exptl_crystal_size_min 0.10
_refine_diff_density_max 1.389
_refine_diff_density_min -0.680
_refine_diff_density_rms 0.104
_refine_ls_extinction_method none
_refine_ls_goodness_of_fit_ref 1.046
_refine_ls_hydrogen_treatment constr
_refine_ls_matrix_type full
_refine_ls_number_parameters 403
_refine_ls_number_reflns 6346
_refine_ls_number_restraints 78
_refine_ls_restrained_S_all 1.071
_refine_ls_R_factor_all 0.0596
_refine_ls_R_factor_gt 0.0457
_refine_ls_shift/su_max 0.001
_refine_ls_shift/su_mean 0.01
_refine_ls_structure_factor_coef Fsqd
_refine_ls_weighting_details 'calc w=1/[\s^2^(Fo^2^)+(0.0848P)^2^+1.4500P] where P=(Fo^2^+2Fc^2^)/3'
_refine_ls_weighting_scheme calc
_refine_ls_wR_factor_gt 0.1355
_refine_ls_wR_factor_ref 0.1465
_reflns_number_gt 5024
_reflns_number_total 6346
_reflns_threshold_expression >2sigma(I)
_cod_data_source_file c3ce42099j.txt
_cod_data_source_block compound_7
_cod_original_sg_symbol_H-M P-1
_cod_database_code 7214144

loop_
_symmetry_equiv_pos_as_xyz
'x, y, z'
'-x, -y, -z'

loop_
_atom_site_label
_atom_site_type_symbol
_atom_site_fract_x
_atom_site_fract_y
_atom_site_fract_z
_atom_site_U_iso_or_equiv
_atom_site_adp_type
_atom_site_occupancy
_atom_site_symmetry_multiplicity
_atom_site_calc_flag
_atom_site_refinement_flags
_atom_site_disorder_assembly
_atom_site_disorder_group
Cu1 Cu 0.34697(5) 0.22237(4) 0.57203(3) 0.02645(14) Uani 1 1 d . . .
Cu2 Cu 0.48095(5) 0.57042(4) 0.58480(3) 0.02508(13) Uani 1 1 d . . .
O1 O 0.3954(4) 0.3316(3) 0.71480(18) 0.0477(8) Uani 1 1 d . . .
O1W O 0.354(2) 0.0043(19) 1.0549(12) 0.187(7) Uani 0.50 1 d PU A 1
H11 H 0.3560 0.0706 1.0304 0.281 Uiso 0.50 1 d PR A 1
H12 H 0.3734 0.0312 1.1083 0.281 Uiso 0.50 1 d PR A 1
O1W' O 0.9127(19) 0.4896(16) 0.7636(10) 0.160(5) Uani 0.50 1 d PU B 2
H13 H 0.8638 0.4488 0.7154 0.240 Uiso 0.50 1 d PR B 2
H14 H 0.8512 0.4624 0.8018 0.240 Uiso 0.50 1 d PR B 2
O2 O 0.5258(4) 0.5603(3) 0.70348(17) 0.0398(7) Uani 1 1 d . . .
O3 O 0.5001(3) 0.1491(3) 0.5891(2) 0.0378(6) Uani 1 1 d . . .
O4 O 0.7276(3) 0.3422(3) 0.6081(2) 0.0456(7) Uani 1 1 d . . .
O5 O 0.1741(3) 0.2490(3) 0.5241(2) 0.0428(7) Uani 1 1 d . . .
O6 O 0.2201(3) 0.4758(3) 0.56294(19) 0.0384(6) Uani 1 1 d . . .
O7 O 0.5022(3) 0.3975(2) 0.53687(15) 0.0244(5) Uani 1 1 d . . .
H7 H 0.5903 0.4076 0.5557 0.037 Uiso 1 1 calc R . .
N1 N 0.4282(12) 0.3978(9) 0.8926(5) 0.060(2) Uani 0.50 1 d PDU C 1
N2 N 0.4829(15) 0.3160(14) 0.9319(9) 0.082(2) Uani 0.50 1 d PDU C 1
N3 N 0.3785(13) 0.2420(12) 0.9769(7) 0.083(2) Uani 0.50 1 d PDU C 1
C2 C 0.5047(18) 0.5001(12) 0.8412(5) 0.054(4) Uani 0.50 1 d PDU C 1
H2A H 0.6158 0.5370 0.8564 0.064 Uiso 0.50 1 calc PR C 1
H2B H 0.4754 0.5775 0.8563 0.064 Uiso 0.50 1 calc PR C 1
C3 C 0.2850(8) 0.3704(7) 0.9141(4) 0.0504(19) Uani 0.50 1 d PGDU C 1
C4 C 0.1798(11) 0.4231(8) 0.8923(5) 0.101(4) Uani 0.50 1 d PGU C 1
H4 H 0.2059 0.4891 0.8550 0.121 Uiso 0.50 1 calc PR C 1
C5 C 0.0356(10) 0.3773(11) 0.9261(6) 0.109(4) Uani 0.50 1 d PGU C 1
H5 H -0.0348 0.4126 0.9115 0.131 Uiso 0.50 1 calc PR C 1
C6 C -0.0034(9) 0.2787(11) 0.9818(6) 0.104(4) Uani 0.50 1 d PGU C 1
H6 H -0.0999 0.2481 1.0044 0.125 Uiso 0.50 1 calc PR C 1
C7 C 0.1018(12) 0.2260(9) 1.0036(5) 0.088(3) Uani 0.50 1 d PGU C 1
H7A H 0.0757 0.1600 1.0408 0.105 Uiso 0.50 1 calc PR C 1
C8 C 0.2460(10) 0.2718(8) 0.9697(5) 0.073(3) Uani 0.50 1 d PGDU C 1
N1' N 0.5378(13) 0.4036(8) 0.8868(5) 0.060(2) Uani 0.50 1 d PD C 2
N2' N 0.6667(13) 0.3754(12) 0.8926(7) 0.082(2) Uani 0.50 1 d PD C 2
N3' N 0.6643(13) 0.2873(11) 0.9399(7) 0.083(2) Uani 0.50 1 d PD C 2
C2' C 0.5558(18) 0.5057(12) 0.8350(5) 0.054(4) Uani 0.50 1 d PD C 2
H2'A H 0.6666 0.5594 0.8312 0.064 Uiso 0.50 1 calc PR C 2
H2'B H 0.5175 0.5704 0.8645 0.064 Uiso 0.50 1 calc PR C 2
C3' C 0.4340(10) 0.3171(8) 0.9321(5) 0.0504(19) Uani 0.50 1 d PGD C 2
C4' C 0.2818(10) 0.2883(11) 0.9507(6) 0.101(4) Uani 0.50 1 d PG C 2
H4' H 0.2303 0.3357 0.9281 0.121 Uiso 0.50 1 calc PR C 2
C5' C 0.2067(9) 0.1886(11) 1.0032(7) 0.109(4) Uani 0.50 1 d PG C 2
H5' H 0.1049 0.1693 1.0156 0.131 Uiso 0.50 1 calc PR C 2
C6' C 0.2837(12) 0.1178(9) 1.0370(5) 0.104(4) Uani 0.50 1 d PG C 2
H6' H 0.2334 0.0511 1.0721 0.125 Uiso 0.50 1 calc PR C 2
C7' C 0.4358(12) 0.1466(8) 1.0184(5) 0.088(3) Uani 0.50 1 d PG C 2
H7' H 0.4873 0.0993 1.0410 0.105 Uiso 0.50 1 calc PR C 2
C8' C 0.5110(8) 0.2463(9) 0.9660(5) 0.073(3) Uani 0.50 1 d PGD C 2
N4 N 0.6096(4) -0.0111(3) 0.6546(2) 0.0323(7) Uani 1 1 d . . .
N5 N 0.6114(4) -0.1240(3) 0.6049(2) 0.0322(7) Uani 1 1 d . . .
N6 N 0.4990(4) -0.2370(3) 0.62742(19) 0.0294(6) Uani 1 1 d . . .
N7 N -0.0632(4) 0.1869(3) 0.4153(2) 0.0388(8) Uani 1 1 d . . .
N8 N -0.1737(4) 0.0798(3) 0.4469(2) 0.0356(7) Uani 1 1 d . . .
N9 N -0.1900(4) -0.0382(3) 0.3992(2) 0.0335(7) Uani 1 1 d . . .
C1 C 0.4764(5) 0.4556(4) 0.7431(2) 0.0358(9) Uani 1 1 d D . .
C9 C 0.6433(4) 0.2160(4) 0.6113(3) 0.0322(8) Uani 1 1 d . . .
C10 C 0.7210(5) 0.1309(4) 0.6455(3) 0.0394(9) Uani 1 1 d . . .
H10A H 0.7967 0.1243 0.6066 0.047 Uiso 1 1 calc R . .
H10B H 0.7765 0.1801 0.7011 0.047 Uiso 1 1 calc R . .
C11 C 0.4937(5) -0.0502(4) 0.7091(2) 0.0346(8) Uani 1 1 d . . .
C12 C 0.4392(7) 0.0253(5) 0.7697(3) 0.0517(12) Uani 1 1 d . . .
H12A H 0.4850 0.1236 0.7810 0.062 Uiso 1 1 calc R . .
C13 C 0.3152(7) -0.0536(6) 0.8112(3) 0.0606(14) Uani 1 1 d . . .
H13A H 0.2760 -0.0074 0.8521 0.073 Uiso 1 1 calc R . .
C14 C 0.2442(7) -0.2028(6) 0.7944(3) 0.0598(14) Uani 1 1 d . . .
H14A H 0.1600 -0.2519 0.8244 0.072 Uiso 1 1 calc R . .
C15 C 0.2971(6) -0.2770(5) 0.7344(3) 0.0485(11) Uani 1 1 d . . .
H15 H 0.2509 -0.3753 0.7231 0.058 Uiso 1 1 calc R . .
C16 C 0.4237(5) -0.1970(4) 0.6915(2) 0.0332(8) Uani 1 1 d . . .
C17 C 0.1461(4) 0.3553(4) 0.5239(3) 0.0309(8) Uani 1 1 d . . .
C18 C 0.0012(5) 0.3275(4) 0.4653(3) 0.0441(11) Uani 1 1 d . . .
H18A H -0.0772 0.3386 0.5004 0.053 Uiso 1 1 calc R . .
H18B H 0.0293 0.3967 0.4267 0.053 Uiso 1 1 calc R . .
C19 C -0.0036(5) 0.1378(4) 0.3479(3) 0.0404(10) Uani 1 1 d . . .
C20 C 0.1149(6) 0.2055(6) 0.2961(3) 0.0574(14) Uani 1 1 d . . .
H20 H 0.1704 0.3032 0.3041 0.069 Uiso 1 1 calc R . .
C21 C 0.1433(6) 0.1202(7) 0.2340(4) 0.0698(17) Uani 1 1 d . . .
H21 H 0.2214 0.1609 0.1983 0.084 Uiso 1 1 calc R . .
C22 C 0.0597(6) -0.0289(7) 0.2205(3) 0.0637(15) Uani 1 1 d . . .
H22 H 0.0836 -0.0827 0.1761 0.076 Uiso 1 1 calc R . .
C23 C -0.0556(5) -0.0955(5) 0.2715(3) 0.0488(11) Uani 1 1 d . . .
H23 H -0.1105 -0.1934 0.2634 0.059 Uiso 1 1 calc R . .
C24 C -0.0861(4) -0.0081(4) 0.3365(3) 0.0368(9) Uani 1 1 d . . .

loop_
_atom_site_aniso_label
_atom_site_aniso_U_11
_atom_site_aniso_U_22
_atom_site_aniso_U_33
_atom_site_aniso_U_23
_atom_site_aniso_U_13
_atom_site_aniso_U_12
Cu1 0.0272(2) 0.0152(2) 0.0344(3) 0.00689(17) 0.00075(17) 0.00579(17)
Cu2 0.0319(2) 0.0137(2) 0.0273(2) 0.00339(15) 0.00488(17) 0.00739(17)
O1 0.068(2) 0.0227(14) 0.0317(14) 0.0032(11) 0.0038(14) 0.0001(14)
O1W 0.217(11) 0.186(10) 0.190(10) 0.077(8) 0.017(8) 0.102(8)
O1W' 0.168(9) 0.142(9) 0.132(8) 0.024(7) -0.049(7) 0.031(7)
O2 0.0569(18) 0.0217(13) 0.0312(14) 0.0037(11) -0.0012(12) 0.0078(12)
O3 0.0320(14) 0.0211(12) 0.0593(18) 0.0112(12) -0.0031(13) 0.0094(11)
O4 0.0353(15) 0.0220(13) 0.077(2) 0.0157(14) -0.0013(14) 0.0080(12)
O5 0.0397(16) 0.0241(13) 0.0613(19) 0.0050(12) -0.0129(14) 0.0118(12)
O6 0.0312(14) 0.0230(13) 0.0551(17) -0.0029(12) 0.0017(12) 0.0086(11)
O7 0.0282(12) 0.0153(11) 0.0296(12) 0.0061(9) 0.0037(10) 0.0084(9)
N1 0.093(5) 0.034(2) 0.030(2) 0.004(2) -0.006(4) 0.006(4)
N2 0.090(5) 0.073(5) 0.066(4) -0.003(4) -0.002(4) 0.022(4)
N3 0.115(6) 0.065(4) 0.062(4) 0.015(3) 0.001(4) 0.030(4)
C2 0.065(8) 0.041(3) 0.032(3) 0.007(2) 0.001(3) 0.001(4)
C3 0.075(5) 0.030(3) 0.025(3) -0.001(2) 0.001(3) 0.003(3)
C4 0.114(7) 0.086(7) 0.061(5) -0.018(5) 0.012(5) 0.012(5)
C5 0.097(7) 0.110(7) 0.084(6) -0.035(5) 0.008(5) 0.023(6)
C6 0.128(7) 0.077(6) 0.073(6) -0.006(5) 0.018(5) 0.016(5)
C7 0.121(7) 0.068(5) 0.056(4) 0.006(4) 0.006(5) 0.024(5)
C8 0.120(6) 0.045(4) 0.031(3) 0.016(3) -0.002(4) 0.012(4)
N1' 0.093(5) 0.034(2) 0.030(2) 0.004(2) -0.006(4) 0.006(4)
N2' 0.090(5) 0.073(5) 0.066(4) -0.003(4) -0.002(4) 0.022(4)
N3' 0.115(6) 0.065(4) 0.062(4) 0.015(3) 0.001(4) 0.030(4)
C2' 0.065(8) 0.041(3) 0.032(3) 0.007(2) 0.001(3) 0.001(4)
C3' 0.075(5) 0.030(3) 0.025(3) -0.001(2) 0.001(3) 0.003(3)
C4' 0.114(7) 0.086(7) 0.061(5) -0.018(5) 0.012(5) 0.012(5)
C5' 0.097(7) 0.110(7) 0.084(6) -0.035(5) 0.008(5) 0.023(6)
C6' 0.128(7) 0.077(6) 0.073(6) -0.006(5) 0.018(5) 0.016(5)
C7' 0.121(7) 0.068(5) 0.056(4) 0.006(4) 0.006(5) 0.024(5)
C8' 0.120(6) 0.045(4) 0.031(3) 0.016(3) -0.002(4) 0.012(4)
N4 0.0395(18) 0.0180(14) 0.0391(17) 0.0022(12) -0.0031(14) 0.0130(13)
N5 0.0373(17) 0.0208(14) 0.0402(17) 0.0061(13) 0.0051(14) 0.0137(13)
N6 0.0367(17) 0.0169(13) 0.0323(16) 0.0029(11) 0.0057(13) 0.0095(12)
N7 0.0302(17) 0.0212(15) 0.057(2) 0.0126(15) -0.0080(15) 0.0020(13)
N8 0.0296(16) 0.0184(14) 0.052(2) 0.0057(13) -0.0035(14) 0.0038(12)
N9 0.0306(16) 0.0237(15) 0.0430(18) 0.0093(13) 0.0013(14) 0.0074(13)
C1 0.048(2) 0.0278(19) 0.0274(18) 0.0037(15) 0.0061(16) 0.0119(17)
C9 0.034(2) 0.0222(17) 0.041(2) 0.0025(15) 0.0011(16) 0.0126(15)
C10 0.035(2) 0.0199(17) 0.060(3) 0.0078(17) -0.0052(18) 0.0088(16)
C11 0.049(2) 0.0308(19) 0.0277(18) 0.0008(15) -0.0005(16) 0.0223(18)
C12 0.086(4) 0.039(2) 0.040(2) -0.0004(19) 0.005(2) 0.038(3)
C13 0.090(4) 0.067(3) 0.043(3) 0.006(2) 0.023(3) 0.052(3)
C14 0.077(4) 0.066(3) 0.050(3) 0.019(2) 0.029(3) 0.039(3)
C15 0.062(3) 0.040(2) 0.048(3) 0.014(2) 0.020(2) 0.024(2)
C16 0.048(2) 0.0260(18) 0.0298(18) 0.0056(14) 0.0066(16) 0.0190(17)
C17 0.0258(18) 0.0212(17) 0.044(2) 0.0094(15) 0.0078(15) 0.0069(14)
C18 0.033(2) 0.0189(18) 0.077(3) 0.0112(19) -0.009(2) 0.0067(16)
C19 0.031(2) 0.035(2) 0.046(2) 0.0167(18) -0.0074(17) 0.0026(17)
C20 0.040(3) 0.051(3) 0.059(3) 0.028(3) -0.003(2) -0.006(2)
C21 0.045(3) 0.090(4) 0.055(3) 0.037(3) 0.008(2) 0.002(3)
C22 0.050(3) 0.088(4) 0.045(3) 0.012(3) 0.009(2) 0.020(3)
C23 0.044(2) 0.050(3) 0.044(2) 0.007(2) 0.002(2) 0.011(2)
C24 0.030(2) 0.034(2) 0.039(2) 0.0125(16) -0.0013(16) 0.0054(16)

loop_
_atom_type_symbol
_atom_type_description
_atom_type_scat_dispersion_real
_atom_type_scat_dispersion_imag
_atom_type_scat_source
C C 0.0033 0.0016 'International Tables Vol C Tables 4.2.6.8 and 6.1.1.4'
H H 0.0000 0.0000 'International Tables Vol C Tables 4.2.6.8 and 6.1.1.4'
N N 0.0061 0.0033 'International Tables Vol C Tables 4.2.6.8 and 6.1.1.4'
O O 0.0106 0.0060 'International Tables Vol C Tables 4.2.6.8 and 6.1.1.4'
Cu Cu 0.3201 1.2651 'International Tables Vol C Tables 4.2.6.8 and 6.1.1.4'

loop_
_geom_angle_atom_site_label_1
_geom_angle_atom_site_label_2
_geom_angle_atom_site_label_3
_geom_angle
_geom_angle_site_symmetry_1
_geom_angle_site_symmetry_3
O5 Cu1 O3 162.03(13) . .
O5 Cu1 O7 92.36(11) . .
O3 Cu1 O7 93.17(10) . .
O5 Cu1 N9 87.64(12) . 2_556
O3 Cu1 N9 85.81(12) . 2_556
O7 Cu1 N9 176.52(12) . 2_556
O5 Cu1 O1 106.57(13) . .
O3 Cu1 O1 90.46(13) . .
O7 Cu1 O1 90.60(10) . .
N9 Cu1 O1 92.74(12) 2_556 .
O2 Cu2 O7 94.99(11) . .
O2 Cu2 N6 86.65(12) . 1_565
O7 Cu2 N6 169.55(12) . 1_565
O2 Cu2 O7 164.35(12) . 2_666
O7 Cu2 O7 82.53(9) . 2_666
N6 Cu2 O7 93.10(11) 1_565 2_666
O2 Cu2 O6 105.76(12) . .
O7 Cu2 O6 95.84(10) . .
N6 Cu2 O6 93.64(12) 1_565 .
O7 Cu2 O6 89.88(11) 2_666 .
O2 Cu2 Cu2 134.53(9) . 2_666
O7 Cu2 Cu2 41.52(7) . 2_666
N6 Cu2 Cu2 133.39(9) 1_565 2_666
O7 Cu2 Cu2 41.01(6) 2_666 2_666
O6 Cu2 Cu2 93.78(8) . 2_666
C1 O1 Cu1 127.6(3) . .
H11 O1W H12 110.2 . .
H13 O1W' H14 108.2 . .
C1 O2 Cu2 129.9(3) . .
C9 O3 Cu1 128.8(2) . .
C17 O5 Cu1 133.4(3) . .
C17 O6 Cu2 121.2(2) . .
Cu2 O7 Cu1 114.49(11) . .
Cu2 O7 Cu2 97.47(9) . 2_666
Cu1 O7 Cu2 123.27(12) . 2_666
Cu2 O7 H7 106.8 . .
Cu1 O7 H7 106.8 . .
Cu2 O7 H7 106.8 2_666 .
C3 N1 N2 109.0(8) . .
C3 N1 C2 121.8(11) . .
N2 N1 C2 129.1(13) . .
N3 N2 N1 108.8(11) . .
N2 N3 C8 109.5(10) . .
N1 C2 C1 118.0(8) . .
N1 C2 H2A 107.8 . .
C1 C2 H2A 107.8 . .
N1 C2 H2B 107.8 . .
C1 C2 H2B 107.8 . .
H2A C2 H2B 107.1 . .
N1 C3 C4 131.9(7) . .
N1 C3 C8 108.0(7) . .
C4 C3 C8 120.0 . .
C3 C4 C5 120.0 . .
C3 C4 H4 120.0 . .
C5 C4 H4 120.0 . .
C4 C5 C6 120.0 . .
C4 C5 H5 120.0 . .
C6 C5 H5 120.0 . .
C5 C6 C7 120.0 . .
C5 C6 H6 120.0 . .
C7 C6 H6 120.0 . .
C6 C7 C8 120.0 . .
C6 C7 H7A 120.0 . .
C8 C7 H7A 120.0 . .
C7 C8 C3 120.0 . .
C7 C8 N3 135.4(7) . .
C3 C8 N3 104.6(7) . .
C3' N1' N2' 105.6(8) . .
C3' N1' C2' 141.5(12) . .
N2' N1' C2' 112.9(12) . .
N3' N2' N1' 118.0(11) . .
N2' N3' C8' 99.3(9) . .
N1' C2' C1 118.1(8) . .
N1' C2' H2'A 107.8 . .
C1 C2' H2'A 107.8 . .
N1' C2' H2'B 107.8 . .
C1 C2' H2'B 107.8 . .
H2'A C2' H2'B 107.1 . .
N1' C3' C4' 135.6(8) . .
N1' C3' C8' 104.4(8) . .
C4' C3' C8' 120.0 . .
C3' C4' C5' 120.0 . .
C3' C4' H4' 120.0 . .
C5' C4' H4' 120.0 . .
C6' C5' C4' 120.0 . .
C6' C5' H5' 120.0 . .
C4' C5' H5' 120.0 . .
C5' C6' C7' 120.0 . .
C5' C6' H11 150.0 . .
C5' C6' H6' 120.0 . .
C7' C6' H6' 120.0 . .
C6' C7' C8' 120.0 . .
C6' C7' H7' 120.0 . .
C8' C7' H7' 120.0 . .
C7' C8' C3' 120.0 . .
C7' C8' N3' 127.3(7) . .
C3' C8' N3' 112.7(7) . .
N5 N4 C11 111.2(3) . .
N5 N4 C10 120.4(3) . .
C11 N4 C10 128.4(3) . .
N6 N5 N4 107.0(3) . .
N5 N6 C16 109.9(3) . .
N5 N6 Cu2 121.1(2) . 1_545
C16 N6 Cu2 128.1(2) . 1_545
N8 N7 C19 110.9(3) . .
N8 N7 C18 119.4(4) . .
C19 N7 C18 127.8(4) . .
N9 N8 N7 107.6(3) . .
N8 N9 C24 109.4(3) . .
N8 N9 Cu1 118.8(3) . 2_556
C24 N9 Cu1 131.8(3) . 2_556
O1 C1 O2 128.8(4) . .
O1 C1 C2' 122.7(5) . .
O2 C1 C2' 108.0(5) . .
O1 C1 C2 118.0(5) . .
O2 C1 C2 112.5(5) . .
O4 C9 O3 127.5(3) . .
O4 C9 C10 117.1(3) . .
O3 C9 C10 115.4(3) . .
N4 C10 C9 112.6(3) . .
N4 C10 H10A 109.1 . .
C9 C10 H10A 109.1 . .
N4 C10 H10B 109.1 . .
C9 C10 H10B 109.1 . .
H10A C10 H10B 107.8 . .
N4 C11 C16 104.6(3) . .
N4 C11 C12 133.6(4) . .
C16 C11 C12 121.8(4) . .
C13 C12 C11 116.1(4) . .
C13 C12 H12A 121.9 . .
C11 C12 H12A 121.9 . .
C12 C13 C14 122.5(4) . .
C12 C13 H13A 118.7 . .
C14 C13 H13A 118.7 . .
C15 C14 C13 121.3(5) . .
C15 C14 H14A 119.3 . .
C13 C14 H14A 119.3 . .
C14 C15 C16 116.5(4) . .
C14 C15 H15 121.8 . .
C16 C15 H15 121.8 . .
N6 C16 C11 107.3(3) . .
N6 C16 C15 131.0(4) . .
C11 C16 C15 121.7(4) . .
O6 C17 O5 128.4(4) . .
O6 C17 C18 117.4(3) . .
O5 C17 C18 114.2(3) . .
N7 C18 C17 111.5(3) . .
N7 C18 H18A 109.3 . .
C17 C18 H18A 109.3 . .
N7 C18 H18B 109.3 . .
C17 C18 H18B 109.3 . .
H18A C18 H18B 108.0 . .
N7 C19 C24 105.1(3) . .
N7 C19 C20 132.6(4) . .
C24 C19 C20 122.3(5) . .
C21 C20 C19 115.8(5) . .
C21 C20 H20 122.1 . .
C19 C20 H20 122.1 . .
C20 C21 C22 123.0(5) . .
C20 C21 H21 118.5 . .
C22 C21 H21 118.5 . .
C23 C22 C21 121.3(6) . .
C23 C22 H22 119.3 . .
C21 C22 H22 119.3 . .
C22 C23 C24 116.2(5) . .
C22 C23 H23 121.9 . .
C24 C23 H23 121.9 . .
N9 C24 C19 106.8(4) . .
N9 C24 C23 131.8(4) . .
C19 C24 C23 121.3(4) . .

loop_
_geom_bond_atom_site_label_1
_geom_bond_atom_site_label_2
_geom_bond_distance
_geom_bond_site_symmetry_2
Cu1 O5 1.934(3) .
Cu1 O3 1.941(3) .
Cu1 O7 1.981(2) .
Cu1 N9 2.012(3) 2_556
Cu1 O1 2.322(3) .
Cu2 O2 1.936(3) .
Cu2 O7 1.969(2) .
Cu2 N6 1.985(3) 1_565
Cu2 O7 1.989(2) 2_666
Cu2 O6 2.244(3) .
Cu2 Cu2 2.9752(8) 2_666
O1 C1 1.219(5) .
O1W H11 0.8401 .
O1W H12 0.8400 .
O1W' H13 0.8401 .
O1W' H14 0.8399 .
O2 C1 1.265(4) .
O3 C9 1.255(5) .
O4 C9 1.243(4) .
O5 C17 1.258(4) .
O6 C17 1.228(5) .
O7 Cu2 1.989(2) 2_666
O7 H7 0.8400 .
N1 C3 1.325(11) .
N1 N2 1.383(13) .
N1 C2 1.399(9) .
N2 N3 1.274(12) .
N3 C8 1.424(11) .
C2 C1 1.534(8) .
C2 H2A 0.9700 .
C2 H2B 0.9700 .
C3 C4 1.3900 .
C3 C8 1.3900 .
C4 C5 1.3900 .
C4 H4 0.9300 .
C5 C6 1.3900 .
C5 H5 0.9300 .
C6 C7 1.3900 .
C6 H6 0.9300 .
C7 C8 1.3900 .
C7 H7A 0.9300 .
N1' C3' 1.329(10) .
N1' N2' 1.380(12) .
N1' C2' 1.397(9) .
N2' N3' 1.264(11) .
N3' C8' 1.419(11) .
C2' C1 1.534(8) .
C2' H2'A 0.9700 .
C2' H2'B 0.9700 .
C3' C4' 1.3900 .
C3' C8' 1.3900 .
C4' C5' 1.3900 .
C4' H4' 0.9300 .
C5' C6' 1.3900 .
C5' H5' 0.9300 .
C6' C7' 1.3900 .
C6' H11 1.0022 .
C6' H6' 0.9300 .
C7' C8' 1.3900 .
C7' H11 0.8894 .
C7' H7' 0.9300 .
N4 N5 1.339(4) .
N4 C11 1.366(5) .
N4 C10 1.456(5) .
N5 N6 1.323(4) .
N6 C16 1.367(5) .
N6 Cu2 1.985(3) 1_545
N7 N8 1.344(4) .
N7 C19 1.352(6) .
N7 C18 1.448(5) .
N8 N9 1.309(5) .
N9 C24 1.381(5) .
N9 Cu1 2.012(3) 2_556
C9 C10 1.522(5) .
C10 H10A 0.9700 .
C10 H10B 0.9700 .
C11 C16 1.390(5) .
C11 C12 1.401(6) .
C12 C13 1.364(7) .
C12 H12A 0.9300 .
C13 C14 1.412(8) .
C13 H13A 0.9300 .
C14 C15 1.378(7) .
C14 H14A 0.9300 .
C15 C16 1.396(6) .
C15 H15 0.9300 .
C17 C18 1.538(5) .
C18 H18A 0.9700 .
C18 H18B 0.9700 .
C19 C24 1.388(6) .
C19 C20 1.400(6) .
C20 C21 1.344(9) .
C20 H20 0.9300 .
C21 C22 1.417(8) .
C21 H21 0.9300 .
C22 C23 1.371(7) .
C22 H22 0.9300 .
C23 C24 1.397(7) .
C23 H23 0.9300 .

loop_
_geom_hbond_atom_site_label_D
_geom_hbond_atom_site_label_H
_geom_hbond_atom_site_label_A
_geom_hbond_distance_DH
_geom_hbond_distance_HA
_geom_hbond_distance_DA
_geom_hbond_angle_DHA
O1w' H13 O4 0.84 1.99 2.828(14) 173.8
O1w' H14 N2' 0.84 2.25 3.08(2) 173.8

loop_
_geom_torsion_atom_site_label_1
_geom_torsion_atom_site_label_2
_geom_torsion_atom_site_label_3
_geom_torsion_atom_site_label_4
_geom_torsion
_geom_torsion_site_symmetry_1
_geom_torsion_site_symmetry_4
O5 Cu1 O1 C1 -85.7(4) . .
O3 Cu1 O1 C1 100.1(4) . .
O7 Cu1 O1 C1 7.0(4) . .
N9 Cu1 O1 C1 -174.0(4) 2_556 .
O7 Cu2 O2 C1 -44.3(4) . .
N6 Cu2 O2 C1 146.0(4) 1_565 .
O7 Cu2 O2 C1 -124.4(4) 2_666 .
O6 Cu2 O2 C1 53.2(4) . .
Cu2 Cu2 O2 C1 -58.8(4) 2_666 .
O5 Cu1 O3 C9 137.6(4) . .
O7 Cu1 O3 C9 29.9(3) . .
N9 Cu1 O3 C9 -153.4(4) 2_556 .
O1 Cu1 O3 C9 -60.7(3) . .
O3 Cu1 O5 C17 -149.3(4) . .
O7 Cu1 O5 C17 -41.5(4) . .
N9 Cu1 O5 C17 142.0(4) 2_556 .
O1 Cu1 O5 C17 49.8(4) . .
O2 Cu2 O6 C17 -102.7(3) . .
O7 Cu2 O6 C17 -5.8(3) . .
N6 Cu2 O6 C17 169.7(3) 1_565 .
O7 Cu2 O6 C17 76.6(3) 2_666 .
Cu2 Cu2 O6 C17 35.8(3) 2_666 .
O2 Cu2 O7 Cu1 63.66(14) . .
N6 Cu2 O7 Cu1 162.3(6) 1_565 .
O7 Cu2 O7 Cu1 -131.88(17) 2_666 .
O6 Cu2 O7 Cu1 -42.78(14) . .
Cu2 Cu2 O7 Cu1 -131.88(17) 2_666 .
O2 Cu2 O7 Cu2 -164.46(12) . 2_666
N6 Cu2 O7 Cu2 -65.8(6) 1_565 2_666
O7 Cu2 O7 Cu2 0.0 2_666 2_666
O6 Cu2 O7 Cu2 89.11(11) . 2_666
O5 Cu1 O7 Cu2 58.65(15) . .
O3 Cu1 O7 Cu2 -138.46(14) . .
O1 Cu1 O7 Cu2 -47.97(14) . .
O5 Cu1 O7 Cu2 -59.36(16) . 2_666
O3 Cu1 O7 Cu2 103.53(15) . 2_666
O1 Cu1 O7 Cu2 -165.97(15) . 2_666
C3 N1 N2 N3 -0.8(14) . .
C2 N1 N2 N3 176.3(10) . .
N1 N2 N3 C8 -0.1(15) . .
C3 N1 C2 C1 -86.1(16) . .
N2 N1 C2 C1 97.2(16) . .
N2 N1 C3 C4 -180.0(8) . .
C2 N1 C3 C4 2.7(13) . .
N2 N1 C3 C8 1.3(10) . .
C2 N1 C3 C8 -175.9(7) . .
N1 C3 C4 C5 -178.5(9) . .
C8 C3 C4 C5 0.0 . .
C3 C4 C5 C6 0.0 . .
C4 C5 C6 C7 0.0 . .
C5 C6 C7 C8 0.0 . .
C6 C7 C8 C3 0.0 . .
C6 C7 C8 N3 -179.7(11) . .
N1 C3 C8 C7 178.9(7) . .
C4 C3 C8 C7 0.0 . .
N1 C3 C8 N3 -1.4(8) . .
C4 C3 C8 N3 179.8(8) . .
N2 N3 C8 C7 -179.4(8) . .
N2 N3 C8 C3 0.9(12) . .
C3' N1' N2' N3' -4.0(13) . .
C2' N1' N2' N3' 178.0(10) . .
N1' N2' N3' C8' 3.0(13) . .
C3' N1' C2' C1 -75(2) . .
N2' N1' C2' C1 101.8(14) . .
N2' N1' C3' C4' -178.0(8) . .
C2' N1' C3' C4' -0.9(19) . .
N2' N1' C3' C8' 2.7(9) . .
C2' N1' C3' C8' 179.8(12) . .
N1' C3' C4' C5' -179.3(11) . .
C8' C3' C4' C5' 0.0 . .
C3' C4' C5' C6' 0.0 . .
C4' C5' C6' C7' 0.0 . .
C5' C6' C7' C8' 0.0 . .
C6' C7' C8' C3' 0.0 . .
C6' C7' C8' N3' -179.3(10) . .
N1' C3' C8' C7' 179.5(8) . .
C4' C3' C8' C7' 0.0 . .
N1' C3' C8' N3' -1.2(8) . .
C4' C3' C8' N3' 179.4(8) . .
N2' N3' C8' C7' 178.3(8) . .
N2' N3' C8' C3' -1.0(10) . .
C11 N4 N5 N6 -0.9(4) . .
C10 N4 N5 N6 179.8(3) . .
N4 N5 N6 C16 0.3(4) . .
N4 N5 N6 Cu2 -169.5(2) . 1_545
C19 N7 N8 N9 -1.9(4) . .
C18 N7 N8 N9 -167.7(3) . .
N7 N8 N9 C24 1.4(4) . .
N7 N8 N9 Cu1 179.9(2) . 2_556
Cu1 O1 C1 O2 17.1(7) . .
Cu1 O1 C1 C2' -153.6(9) . .
Cu1 O1 C1 C2 -173.6(9) . .
Cu2 O2 C1 O1 5.4(7) . .
Cu2 O2 C1 C2' 177.2(8) . .
Cu2 O2 C1 C2 -164.4(8) . .
N1' C2' C1 O1 2.1(18) . .
N1' C2' C1 O2 -170.3(12) . .
N1' C2' C1 C2 82(2) . .
N1 C2 C1 O1 -3.9(18) . .
N1 C2 C1 O2 167.1(11) . .
N1 C2 C1 C2' -114(4) . .
Cu1 O3 C9 O4 -18.5(6) . .
Cu1 O3 C9 C10 161.9(3) . .
N5 N4 C10 C9 113.4(4) . .
C11 N4 C10 C9 -65.7(5) . .
O4 C9 C10 N4 174.3(4) . .
O3 C9 C10 N4 -6.0(5) . .
N5 N4 C11 C16 1.1(4) . .
C10 N4 C11 C16 -179.7(3) . .
N5 N4 C11 C12 -176.7(4) . .
C10 N4 C11 C12 2.5(7) . .
N4 C11 C12 C13 178.4(4) . .
C16 C11 C12 C13 0.9(7) . .
C11 C12 C13 C14 -0.3(8) . .
C12 C13 C14 C15 -0.1(9) . .
C13 C14 C15 C16 0.0(8) . .
N5 N6 C16 C11 0.4(4) . .
Cu2 N6 C16 C11 169.3(3) 1_545 .
N5 N6 C16 C15 178.5(4) . .
Cu2 N6 C16 C15 -12.5(6) 1_545 .
N4 C11 C16 N6 -0.9(4) . .
C12 C11 C16 N6 177.2(4) . .
N4 C11 C16 C15 -179.3(4) . .
C12 C11 C16 C15 -1.1(6) . .
C14 C15 C16 N6 -177.3(4) . .
C14 C15 C16 C11 0.6(7) . .
Cu2 O6 C17 O5 35.0(6) . .
Cu2 O6 C17 C18 -143.8(3) . .
Cu1 O5 C17 O6 -7.3(7) . .
Cu1 O5 C17 C18 171.5(3) . .
N8 N7 C18 C17 91.0(4) . .
C19 N7 C18 C17 -72.1(5) . .
O6 C17 C18 N7 172.8(4) . .
O5 C17 C18 N7 -6.2(5) . .
N8 N7 C19 C24 1.6(4) . .
C18 N7 C19 C24 165.9(4) . .
N8 N7 C19 C20 -177.6(4) . .
C18 N7 C19 C20 -13.3(7) . .
N7 C19 C20 C21 179.6(5) . .
C24 C19 C20 C21 0.4(7) . .
C19 C20 C21 C22 0.2(8) . .
C20 C21 C22 C23 -0.7(9) . .
C21 C22 C23 C24 0.5(7) . .
N8 N9 C24 C19 -0.4(4) . .
Cu1 N9 C24 C19 -178.6(3) 2_556 .
N8 N9 C24 C23 178.7(4) . .
Cu1 N9 C24 C23 0.4(7) 2_556 .
N7 C19 C24 N9 -0.8(4) . .
C20 C19 C24 N9 178.6(4) . .
N7 C19 C24 C23 -180.0(4) . .
C20 C19 C24 C23 -0.6(6) . .
C22 C23 C24 N9 -178.9(4) . .
C22 C23 C24 C19 0.1(6) . .
